data_1517616
loop_
_publ_author_name
'Ping-Shing Cheng'
'Sam C.K. Hau'
'Thomas C.W. Mak'

_publ_section_title
;
 Layer-type organosilver(I) complexes assembled with nitrate and
 functionalized phenylethynide ligands
;
_journal_name_full
;
Inorganica Chimica Acta
;
_journal_page_first 110
_journal_page_last 119
_journal_volume 403
_journal_year 2013
_chemical_formula_moiety 'C108 H84 Ag19 N7 O21'
_chemical_formula_sum 'C108 H84 Ag19 N7 O21'
_chemical_formula_weight 3865.35
_space_group_IT_number 15
_symmetry_cell_setting monoclinic
_symmetry_space_group_name_Hall '-C 2yc'
_symmetry_space_group_name_H-M 'C 1 2/c 1'
_atom_sites_solution_hydrogens geom
_atom_sites_solution_primary direct
_atom_sites_solution_secondary difmap
_cell_angle_alpha 90.00
_cell_angle_beta 129.5170(10)
_cell_angle_gamma 90.00
_cell_formula_units_Z 8
_cell_length_a 61.092(3)
_cell_length_b 11.6850(5)
_cell_length_c 40.4068(19)
_cell_measurement_temperature 296(2)
_cell_volume 22251.9(18)
_computing_cell_refinement SAINT(Bruker,2001)
_computing_data_collection APEX2(Bruker,2003)
_computing_data_reduction APEX2(Bruker,2003)
_computing_molecular_graphics DIAMOND
_computing_publication_material 'SHELXL-97 (Sheldrick, 1997)'
_computing_structure_refinement 'SHELXL-97 (Sheldrick, 1997)'
_computing_structure_solution 'SHELXS-97 (Sheldrick, 1997)'
_diffrn_ambient_temperature 296(2)
_diffrn_measured_fraction_theta_full 1.000
_diffrn_measured_fraction_theta_max 1.000
_diffrn_measurement_device_type 'SMART CCD APEX II'
_diffrn_measurement_method '\w and \f'
_diffrn_radiation_monochromator graphite
_diffrn_radiation_source 'fine-focus sealed tube'
_diffrn_radiation_type MoK\a
_diffrn_radiation_wavelength 0.71073
_diffrn_reflns_av_R_equivalents 0.0890
_diffrn_reflns_av_sigmaI/netI 0.0502
_diffrn_reflns_limit_h_max 74
_diffrn_reflns_limit_h_min -74
_diffrn_reflns_limit_k_max 13
_diffrn_reflns_limit_k_min -14
_diffrn_reflns_limit_l_max 48
_diffrn_reflns_limit_l_min -48
_diffrn_reflns_number 225677
_diffrn_reflns_theta_full 25.50
_diffrn_reflns_theta_max 25.50
_diffrn_reflns_theta_min 0.86
_exptl_absorpt_coefficient_mu 3.327
_exptl_absorpt_correction_T_max 0.7320
_exptl_absorpt_correction_T_min 0.4351
_exptl_absorpt_correction_type multi-scan
_exptl_absorpt_process_details SADABS
_exptl_crystal_colour yellow
_exptl_crystal_density_diffrn 2.308
_exptl_crystal_density_method 'not measured'
_exptl_crystal_description needle
_exptl_crystal_F_000 14736
_exptl_crystal_size_max 0.30
_exptl_crystal_size_mid 0.15
_exptl_crystal_size_min 0.10
_refine_diff_density_max 1.365
_refine_diff_density_min -1.369
_refine_diff_density_rms 0.443
_refine_ls_extinction_method none
_refine_ls_goodness_of_fit_ref 1.106
_refine_ls_hydrogen_treatment constr
_refine_ls_matrix_type full
_refine_ls_number_parameters 1408
_refine_ls_number_reflns 20724
_refine_ls_number_restraints 7
_refine_ls_restrained_S_all 1.114
_refine_ls_R_factor_all 0.1011
_refine_ls_R_factor_gt 0.0338
_refine_ls_shift/su_max 0.001
_refine_ls_shift/su_mean 0.000
_refine_ls_structure_factor_coef Fsqd
_refine_ls_weighting_details 'calc w=1/[\s^2^(Fo^2^)+(0.0375P)^2^+66.5622P] where P=(Fo^2^+2Fc^2^)/3'
_refine_ls_weighting_scheme calc
_refine_ls_wR_factor_gt 0.0698
_refine_ls_wR_factor_ref 0.1017
_reflns_number_gt 11875
_reflns_number_total 20724
_reflns_threshold_expression >2sigma(I)
_cod_data_source_file ICA-2013-403-110-119-6.cif
_cod_data_source_block L6
_cod_original_cell_volume 22252.0(18)
_cod_original_sg_symbol_H-M C2/c
_cod_database_code 1517616

loop_
_symmetry_equiv_pos_as_xyz
'x, y, z'
'-x, y, -z+1/2'
'x+1/2, y+1/2, z'
'-x+1/2, y+1/2, -z+1/2'
'-x, -y, -z'
'x, -y, z-1/2'
'-x+1/2, -y+1/2, -z'
'x+1/2, -y+1/2, z-1/2'

loop_
_atom_site_label
_atom_site_type_symbol
_atom_site_fract_x
_atom_site_fract_y
_atom_site_fract_z
_atom_site_U_iso_or_equiv
_atom_site_adp_type
_atom_site_occupancy
_atom_site_symmetry_multiplicity
_atom_site_calc_flag
_atom_site_refinement_flags
Ag1 Ag 0.202157(12) 1.00521(5) 0.961526(19) 0.04500(16) Uani 1 1 d .
Ag2 Ag 0.195770(15) 1.28152(5) 0.98694(2) 0.05594(18) Uani 1 1 d .
Ag3 Ag 0.148861(13) 1.07297(6) 0.93810(2) 0.05190(18) Uani 1 1 d .
Ag4 Ag 0.166172(14) 0.62170(6) 0.95708(2) 0.0617(2) Uani 1 1 d .
Ag5 Ag 0.107237(12) 0.60258(5) 0.872577(18) 0.03953(15) Uani 1 1 d .
Ag6 Ag 0.110349(14) 0.85699(5) 0.89916(2) 0.04884(17) Uani 1 1 d .
Ag7 Ag 0.107449(12) 1.10231(5) 0.846275(18) 0.03756(14) Uani 1 1 d .
Ag8 Ag 0.049231(12) 1.10073(5) 0.814192(18) 0.03728(14) Uani 1 1 d .
Ag9 Ag 0.040187(16) 1.35378(5) 0.82961(2) 0.05555(19) Uani 1 1 d .
Ag10 Ag 0.251079(13) 1.00379(6) 0.95912(2) 0.05868(19) Uani 1 1 d .
Ag11 Ag 0.202150(12) 0.50919(5) 0.946576(19) 0.04681(16) Uani 1 1 d .
Ag12 Ag 0.151491(13) 0.57387(6) 0.86513(2) 0.05296(18) Uani 1 1 d .
Ag13 Ag 0.198663(15) 0.77840(5) 0.91065(2) 0.05894(19) Uani 1 1 d .
Ag14 Ag 0.168971(14) 1.11686(6) 0.88279(2) 0.0597(2) Uani 1 1 d .
Ag15 Ag 0.112960(14) 1.35743(5) 0.82990(2) 0.04913(17) Uani 1 1 d .
Ag16 Ag 0.043691(16) 0.85347(5) 0.75730(2) 0.05690(19) Uani 1 1 d .
Ag17 Ag 0.050524(12) 0.60209(5) 0.789171(18) 0.03867(14) Uani 1 1 d .
Ag18 Ag -0.004529(13) 0.59851(6) 0.70619(2) 0.05453(18) Uani 1 1 d .
Ag19 Ag 0.008407(13) 1.09846(6) 0.71972(2) 0.05344(18) Uani 1 1 d .
C1 C 0.19183(17) 1.0856(7) 0.9973(3) 0.047(2) Uani 1 1 d .
C2 C 0.19732(17) 1.1199(7) 1.0301(3) 0.049(2) Uani 1 1 d .
C3 C 0.2043(2) 1.1503(7) 1.0701(3) 0.053(2) Uani 1 1 d .
C4 C 0.2307(2) 1.1867(9) 1.1042(3) 0.079(3) Uani 1 1 d .
H4 H 0.2448 1.1929 1.1018 0.095 Uiso 1 1 calc R
C5 C 0.2367(3) 1.2148(10) 1.1426(3) 0.099(4) Uani 1 1 d .
H5 H 0.2546 1.2425 1.1654 0.119 Uiso 1 1 calc R
C6 C 0.2163(3) 1.2017(10) 1.1473(4) 0.088(4) Uani 1 1 d .
C7 C 0.1904(3) 1.1661(11) 1.1140(4) 0.100(4) Uani 1 1 d .
H7 H 0.1763 1.1599 1.1165 0.120 Uiso 1 1 calc R
C8 C 0.1845(2) 1.1383(10) 1.0757(3) 0.081(3) Uani 1 1 d .
H8 H 0.1666 1.1107 1.0530 0.097 Uiso 1 1 calc R
C9 C 0.2238(3) 1.2356(12) 1.1899(4) 0.146(6) Uani 1 1 d .
H9A H 0.2081 1.2193 1.1890 0.219 Uiso 1 1 calc R
H9B H 0.2280 1.3159 1.1947 0.219 Uiso 1 1 calc R
H9C H 0.2401 1.1929 1.2127 0.219 Uiso 1 1 calc R
C10 C 0.12349(15) 0.6803(6) 0.9316(3) 0.0377(18) Uani 1 1 d .
C11 C 0.13000(16) 0.7178(6) 0.9649(3) 0.0418(19) Uani 1 1 d .
C12 C 0.13548(18) 0.7502(7) 1.0040(3) 0.050(2) Uani 1 1 d .
C13 C 0.1534(3) 0.8375(10) 1.0296(4) 0.099(4) Uani 1 1 d .
H13 H 0.1631 0.8777 1.0225 0.118 Uiso 1 1 calc R
C14 C 0.1572(3) 0.8661(11) 1.0668(4) 0.116(5) Uani 1 1 d .
H14 H 0.1694 0.9258 1.0841 0.139 Uiso 1 1 calc R
C15 C 0.1436(3) 0.8087(13) 1.0778(4) 0.096(4) Uani 1 1 d .
C16 C 0.1251(3) 0.7295(13) 1.0514(4) 0.120(5) Uani 1 1 d .
H16 H 0.1141 0.6947 1.0569 0.144 Uiso 1 1 calc R
C17 C 0.1218(2) 0.6977(10) 1.0158(3) 0.091(4) Uani 1 1 d .
H17 H 0.1097 0.6373 0.9992 0.109 Uiso 1 1 calc R
C18 C 0.1485(4) 0.8472(14) 1.1189(4) 0.169(8) Uani 1 1 d .
H18A H 0.1399 0.7929 1.1254 0.253 Uiso 1 1 calc R
H18B H 0.1401 0.9211 1.1142 0.253 Uiso 1 1 calc R
H18C H 0.1685 0.8513 1.1425 0.253 Uiso 1 1 calc R
C19 C 0.10192(15) 1.0551(6) 0.8916(2) 0.0356(18) Uani 1 1 d .
C20 C 0.09806(15) 1.0456(6) 0.9174(3) 0.0384(18) Uani 1 1 d .
C21 C 0.09300(16) 1.0423(7) 0.9480(2) 0.046(2) Uani 1 1 d .
C22 C 0.1035(2) 1.1291(8) 0.9781(3) 0.060(2) Uani 1 1 d .
H22 H 0.1132 1.1908 0.9782 0.072 Uiso 1 1 calc R
C23 C 0.0994(2) 1.1222(9) 1.0082(3) 0.075(3) Uani 1 1 d .
H23 H 0.1067 1.1795 1.0288 0.090 Uiso 1 1 calc R
C24 C 0.0848(2) 1.0338(11) 1.0084(3) 0.078(3) Uani 1 1 d .
C25 C 0.0749(2) 0.9494(10) 0.9787(4) 0.081(3) Uani 1 1 d .
H25 H 0.0650 0.8886 0.9786 0.097 Uiso 1 1 calc R
C26 C 0.0790(2) 0.9513(8) 0.9488(3) 0.065(3) Uani 1 1 d .
H26 H 0.0724 0.8914 0.9293 0.079 Uiso 1 1 calc R
C27 C 0.0806(3) 1.0285(13) 1.0416(4) 0.129(5) Uani 1 1 d .
H27A H 0.0624 1.0597 1.0297 0.194 Uiso 1 1 calc R
H27B H 0.0952 1.0723 1.0664 0.194 Uiso 1 1 calc R
H27C H 0.0817 0.9504 1.0498 0.194 Uiso 1 1 calc R
C28 C 0.03081(16) 1.1719(6) 0.8400(2) 0.0387(18) Uani 1 1 d .
C29 C 0.02379(15) 1.2159(6) 0.8593(2) 0.0393(18) Uani 1 1 d .
C30 C 0.01512(17) 1.2571(7) 0.8826(3) 0.0426(19) Uani 1 1 d .
C31 C 0.0230(2) 1.1996(9) 0.9184(3) 0.072(3) Uani 1 1 d .
H31 H 0.0345 1.1352 0.9279 0.086 Uiso 1 1 calc R
C32 C 0.0138(3) 1.2368(12) 0.9402(4) 0.097(4) Uani 1 1 d .
H32 H 0.0192 1.1960 0.9641 0.116 Uiso 1 1 calc R
C33 C -0.0028(3) 1.3301(12) 0.9279(4) 0.091(4) Uani 1 1 d .
C34 C -0.0104(2) 1.3902(9) 0.8926(4) 0.077(3) Uani 1 1 d .
H34 H -0.0216 1.4555 0.8838 0.092 Uiso 1 1 calc R
C35 C -0.00152(19) 1.3537(7) 0.8700(3) 0.060(2) Uani 1 1 d .
H35 H -0.0068 1.3948 0.8461 0.072 Uiso 1 1 calc R
C36 C -0.0130(3) 1.3720(14) 0.9514(5) 0.166(7) Uani 1 1 d .
H36A H -0.0303 1.4143 0.9320 0.249 Uiso 1 1 calc R
H36B H 0.0012 1.4207 0.9747 0.249 Uiso 1 1 calc R
H36C H -0.0163 1.3078 0.9625 0.249 Uiso 1 1 calc R
C37 C 0.05025(15) 1.5493(6) 0.8393(3) 0.0395(19) Uani 1 1 d .
C38 C 0.05327(15) 1.5380(6) 0.8717(3) 0.0390(18) Uani 1 1 d .
C39 C 0.05780(16) 1.5316(7) 0.9117(2) 0.0411(19) Uani 1 1 d .
C40 C 0.0741(2) 1.4466(8) 0.9410(3) 0.066(3) Uani 1 1 d .
H40 H 0.0831 1.3936 0.9362 0.079 Uiso 1 1 calc R
C41 C 0.0770(3) 1.4403(10) 0.9782(3) 0.092(4) Uani 1 1 d .
H41 H 0.0882 1.3831 0.9982 0.110 Uiso 1 1 calc R
C42 C 0.0636(3) 1.5164(11) 0.9858(4) 0.086(3) Uani 1 1 d .
C43 C 0.0476(2) 1.6008(10) 0.9565(4) 0.083(3) Uani 1 1 d .
H43 H 0.0386 1.6539 0.9614 0.099 Uiso 1 1 calc R
C44 C 0.04451(19) 1.6086(8) 0.9196(3) 0.062(2) Uani 1 1 d .
H44 H 0.0333 1.6664 0.8998 0.075 Uiso 1 1 calc R
C45 C 0.0664(3) 1.5037(14) 1.0262(4) 0.155(7) Uani 1 1 d .
H45A H 0.0516 1.5469 1.0226 0.232 Uiso 1 1 calc R
H45B H 0.0845 1.5319 1.0506 0.232 Uiso 1 1 calc R
H45C H 0.0646 1.4245 1.0304 0.232 Uiso 1 1 calc R
C46 C 0.29829(15) 1.0205(6) 1.0013(3) 0.0411(19) Uani 1 1 d .
C47 C 0.30252(16) 1.0155(7) 0.9757(3) 0.045(2) Uani 1 1 d .
C48 C 0.3078(2) 1.0047(8) 0.9463(3) 0.061(2) Uani 1 1 d .
C49 C 0.3267(3) 1.0704(9) 0.9479(4) 0.090(4) Uani 1 1 d .
H49 H 0.3370 1.1252 0.9694 0.108 Uiso 1 1 calc R
C50 C 0.3309(3) 1.0583(12) 0.9183(5) 0.118(5) Uani 1 1 d .
H50 H 0.3441 1.1045 0.9204 0.142 Uiso 1 1 calc R
C51 C 0.3163(4) 0.9810(12) 0.8868(5) 0.113(5) Uani 1 1 d .
C52 C 0.2969(4) 0.9119(14) 0.8845(5) 0.150(7) Uani 1 1 d .
H52 H 0.2863 0.8585 0.8625 0.180 Uiso 1 1 calc R
C53 C 0.2934(3) 0.9226(11) 0.9147(4) 0.113(5) Uani 1 1 d .
H53 H 0.2811 0.8733 0.9139 0.136 Uiso 1 1 calc R
C54 C 0.3200(4) 0.9697(14) 0.8526(5) 0.194(9) Uani 1 1 d .
H54A H 0.3233 1.0440 0.8464 0.291 Uiso 1 1 calc R
H54B H 0.3031 0.9374 0.8270 0.291 Uiso 1 1 calc R
H54C H 0.3358 0.9209 0.8632 0.291 Uiso 1 1 calc R
C55 C 0.19492(17) 0.5869(7) 0.8925(3) 0.046(2) Uani 1 1 d .
C56 C 0.20516(17) 0.6103(7) 0.8760(3) 0.048(2) Uani 1 1 d .
C57 C 0.2181(2) 0.6257(7) 0.8567(3) 0.056(2) Uani 1 1 d .
C58 C 0.2463(2) 0.6006(9) 0.8792(3) 0.079(3) Uani 1 1 d .
H58 H 0.2576 0.5788 0.9078 0.095 Uiso 1 1 calc R
C59 C 0.2580(3) 0.6079(12) 0.8590(4) 0.105(4) Uani 1 1 d .
H59 H 0.2771 0.5904 0.8746 0.126 Uiso 1 1 calc R
C60 C 0.2427(4) 0.6395(12) 0.8177(5) 0.106(4) Uani 1 1 d .
C61 C 0.2151(3) 0.6673(12) 0.7953(4) 0.109(5) Uani 1 1 d .
H61 H 0.2045 0.6920 0.7671 0.131 Uiso 1 1 calc R
C62 C 0.2022(2) 0.6596(10) 0.8140(3) 0.091(4) Uani 1 1 d .
H62 H 0.1831 0.6771 0.7980 0.109 Uiso 1 1 calc R
C63 C 0.2555(4) 0.6432(15) 0.7955(5) 0.178(8) Uani 1 1 d .
H63A H 0.2538 0.7192 0.7850 0.267 Uiso 1 1 calc R
H63B H 0.2457 0.5903 0.7719 0.267 Uiso 1 1 calc R
H63C H 0.2752 0.6225 0.8155 0.267 Uiso 1 1 calc R
C64 C 0.20378(15) 0.9774(6) 0.9108(3) 0.0404(19) Uani 1 1 d .
C65 C 0.20255(15) 0.9748(7) 0.8791(3) 0.046(2) Uani 1 1 d .
C66 C 0.20036(19) 0.9773(7) 0.8415(3) 0.050(2) Uani 1 1 d .
C67 C 0.2222(3) 1.0171(11) 0.8443(4) 0.112(5) Uani 1 1 d .
H67 H 0.2384 1.0437 0.8706 0.135 Uiso 1 1 calc R
C68 C 0.2210(3) 1.0193(13) 0.8090(4) 0.123(5) Uani 1 1 d .
H68 H 0.2367 1.0455 0.8122 0.148 Uiso 1 1 calc R
C69 C 0.1980(3) 0.9848(10) 0.7704(4) 0.080(3) Uani 1 1 d .
C70 C 0.1764(2) 0.9441(11) 0.7679(3) 0.091(4) Uani 1 1 d .
H70 H 0.1603 0.9175 0.7416 0.109 Uiso 1 1 calc R
C71 C 0.1772(2) 0.9400(10) 0.8028(3) 0.081(3) Uani 1 1 d .
H71 H 0.1617 0.9114 0.7996 0.097 Uiso 1 1 calc R
C72 C 0.1962(3) 0.9880(13) 0.7313(4) 0.138(6) Uani 1 1 d .
H72A H 0.1904 1.0629 0.7187 0.165 Uiso 1 1 calc R
H72B H 0.1826 0.9325 0.7107 0.165 Uiso 1 1 calc R
H72C H 0.2144 0.9705 0.7395 0.165 Uiso 1 1 calc R
C73 C 0.10427(14) 0.5561(6) 0.8189(2) 0.0362(18) Uani 1 1 d .
C74 C 0.10439(15) 0.5441(6) 0.7890(2) 0.0393(19) Uani 1 1 d .
C75 C 0.10400(16) 0.5381(7) 0.7524(2) 0.0431(19) Uani 1 1 d .
C76 C 0.11643(19) 0.6231(8) 0.7458(3) 0.060(2) Uani 1 1 d .
H76 H 0.1243 0.6866 0.7638 0.072 Uiso 1 1 calc R
C77 C 0.1172(2) 0.6142(9) 0.7122(3) 0.073(3) Uani 1 1 d .
H77 H 0.1256 0.6722 0.7079 0.088 Uiso 1 1 calc R
C78 C 0.1058(2) 0.5214(9) 0.6853(3) 0.072(3) Uani 1 1 d .
C79 C 0.0927(2) 0.4397(9) 0.6914(3) 0.076(3) Uani 1 1 d .
H79 H 0.0839 0.3784 0.6724 0.091 Uiso 1 1 calc R
C80 C 0.0921(2) 0.4458(8) 0.7251(3) 0.067(3) Uani 1 1 d .
H80 H 0.0837 0.3875 0.7292 0.081 Uiso 1 1 calc R
C81 C 0.1076(3) 0.5128(11) 0.6496(4) 0.115(5) Uani 1 1 d .
H81A H 0.1057 0.5877 0.6382 0.138 Uiso 1 1 calc R
H81B H 0.0927 0.4642 0.6272 0.138 Uiso 1 1 calc R
H81C H 0.1257 0.4812 0.6608 0.138 Uiso 1 1 calc R
C82 C 0.12719(15) 1.1817(6) 0.8243(2) 0.0379(18) Uani 1 1 d .
C83 C 0.13880(16) 1.2198(6) 0.8109(2) 0.0382(18) Uani 1 1 d .
C84 C 0.15096(17) 1.2544(6) 0.7917(2) 0.0409(19) Uani 1 1 d .
C85 C 0.1410(2) 1.2147(8) 0.7523(3) 0.068(3) Uani 1 1 d .
H85 H 0.1257 1.1642 0.7371 0.082 Uiso 1 1 calc R
C86 C 0.1534(3) 1.2488(11) 0.7355(4) 0.090(4) Uani 1 1 d .
H86 H 0.1465 1.2193 0.7091 0.108 Uiso 1 1 calc R
C87 C 0.1752(3) 1.3237(11) 0.7554(4) 0.089(4) Uani 1 1 d .
C88 C 0.1858(3) 1.3613(10) 0.7953(4) 0.096(4) Uani 1 1 d .
H88 H 0.2015 1.4096 0.8106 0.115 Uiso 1 1 calc R
C89 C 0.1735(2) 1.3284(8) 0.8130(3) 0.075(3) Uani 1 1 d .
H89 H 0.1806 1.3568 0.8397 0.090 Uiso 1 1 calc R
C90 C 0.1890(3) 1.3621(13) 0.7364(5) 0.150(7) Uani 1 1 d .
H90A H 0.2025 1.4217 0.7539 0.225 Uiso 1 1 calc R
H90B H 0.1747 1.3904 0.7079 0.225 Uiso 1 1 calc R
H90C H 0.1986 1.2984 0.7356 0.225 Uiso 1 1 calc R
C91 C 0.03640(16) 0.6713(6) 0.7298(3) 0.0415(19) Uani 1 1 d .
C92 C 0.03295(15) 0.7145(6) 0.6995(2) 0.0401(19) Uani 1 1 d .
C93 C 0.02909(17) 0.7552(7) 0.6624(3) 0.046(2) Uani 1 1 d .
C94 C 0.0420(2) 0.6985(9) 0.6487(3) 0.072(3) Uani 1 1 d .
H94 H 0.0533 0.6348 0.6637 0.086 Uiso 1 1 calc R
C95 C 0.0380(3) 0.7365(12) 0.6128(4) 0.097(4) Uani 1 1 d .
H95 H 0.0470 0.6982 0.6042 0.117 Uiso 1 1 calc R
C96 C 0.0214(3) 0.8274(12) 0.5898(4) 0.097(4) Uani 1 1 d .
C97 C 0.0092(3) 0.8849(10) 0.6038(3) 0.089(4) Uani 1 1 d .
H97 H -0.0016 0.9497 0.5891 0.107 Uiso 1 1 calc R
C98 C 0.01254(19) 0.8493(8) 0.6393(3) 0.062(3) Uani 1 1 d .
H98 H 0.0036 0.8889 0.6477 0.075 Uiso 1 1 calc R
C99 C 0.0173(4) 0.8712(14) 0.5504(4) 0.170(8) Uani 1 1 d .
H99A H -0.0026 0.8765 0.5265 0.255 Uiso 1 1 calc R
H99B H 0.0260 0.8191 0.5435 0.255 Uiso 1 1 calc R
H99C H 0.0258 0.9453 0.5564 0.255 Uiso 1 1 calc R
C100 C 0.05376(15) 1.0483(6) 0.7685(2) 0.0387(19) Uani 1 1 d .
C101 C 0.06025(15) 1.0390(6) 0.7456(2) 0.0395(19) Uani 1 1 d .
C102 C 0.06852(15) 1.0365(6) 0.7194(2) 0.0360(18) Uani 1 1 d .
C103 C 0.05827(19) 1.1184(7) 0.6879(3) 0.055(2) Uani 1 1 d .
H103 H 0.0466 1.1765 0.6846 0.067 Uiso 1 1 calc R
C104 C 0.0652(2) 1.1148(9) 0.6614(3) 0.065(3) Uani 1 1 d .
H104 H 0.0581 1.1705 0.6403 0.078 Uiso 1 1 calc R
C105 C 0.0823(2) 1.0306(10) 0.6655(3) 0.068(3) Uani 1 1 d .
C106 C 0.0928(2) 0.9489(9) 0.6969(3) 0.070(3) Uani 1 1 d .
H106 H 0.1047 0.8919 0.7003 0.084 Uiso 1 1 calc R
C107 C 0.08586(18) 0.9505(7) 0.7235(3) 0.053(2) Uani 1 1 d .
H107 H 0.0928 0.8939 0.7442 0.064 Uiso 1 1 calc R
C108 C 0.0903(3) 1.0278(12) 0.6367(4) 0.123(5) Uani 1 1 d .
H10A H 0.0763 1.0685 0.6106 0.184 Uiso 1 1 calc R
H10B H 0.0912 0.9499 0.6301 0.184 Uiso 1 1 calc R
H10C H 0.1085 1.0634 0.6512 0.184 Uiso 1 1 calc R
N1 N 0.22801(17) 0.7854(6) 1.0151(2) 0.060(2) Uani 1 1 d .
O1 O 0.24173(16) 0.8645(7) 1.0164(2) 0.116(3) Uani 1 1 d .
O2 O 0.20225(14) 0.7810(5) 0.9820(2) 0.076(2) Uani 1 1 d .
O3 O 0.23799(16) 0.7173(5) 1.0442(2) 0.091(2) Uani 1 1 d .
N2 N 0.0399(2) 0.8373(6) 0.8291(3) 0.057(2) Uani 1 1 d .
O4 O 0.06131(14) 0.8285(5) 0.83135(18) 0.0634(17) Uani 1 1 d .
O5 O 0.01722(15) 0.8563(7) 0.7940(3) 0.101(3) Uani 1 1 d .
O6 O 0.0424(2) 0.8249(7) 0.8610(3) 0.120(3) Uani 1 1 d .
N3 N 0.04395(18) 1.3385(5) 0.7578(3) 0.0483(18) Uani 1 1 d .
O7 O 0.06325(12) 1.3276(5) 0.7982(2) 0.0564(15) Uani 1 1 d .
O8 O 0.01986(15) 1.3563(7) 0.7448(2) 0.096(3) Uani 1 1 d .
O9 O 0.05009(18) 1.3298(7) 0.7350(3) 0.102(3) Uani 1 1 d .
N4 N 0.13243(15) 0.8378(5) 0.8475(2) 0.0462(17) Uani 1 1 d .
O10 O 0.14138(13) 0.8111(6) 0.8287(2) 0.0689(18) Uani 1 1 d .
O11 O 0.14811(13) 0.8308(5) 0.8874(2) 0.0608(16) Uani 1 1 d .
O12 O 0.10756(13) 0.8684(5) 0.8282(2) 0.0722(19) Uani 1 1 d .
N5 N 0.22944(17) 0.2893(6) 0.9457(3) 0.057(2) Uani 1 1 d .
O13 O 0.24323(15) 0.3691(7) 0.9700(3) 0.104(3) Uani 1 1 d .
O14 O 0.20368(13) 0.2848(5) 0.92902(19) 0.0601(16) Uani 1 1 d .
O15 O 0.23895(17) 0.2204(5) 0.9351(3) 0.095(3) Uani 1 1 d .
N6 N 0.12951(16) 0.3384(5) 0.9205(2) 0.0474(17) Uani 1 1 d .
O16 O 0.14648(13) 0.3323(5) 0.91267(18) 0.0617(16) Uani 1 1 d .
O17 O 0.10515(13) 0.3715(6) 0.8918(2) 0.078(2) Uani 1 1 d .
O18 O 0.13715(14) 0.3081(6) 0.9557(2) 0.076(2) Uani 1 1 d .
N7 N 0.1374(4) 0.7549(10) 0.6411(6) 0.236(14) Uani 1 1 d D
O19 O 0.1321(4) 0.752(2) 0.6092(6) 0.40(2) Uani 1 1 d D
O20 O 0.1169(6) 0.7886(19) 0.6383(11) 0.56(3) Uani 1 1 d D
O21 O 0.1593(4) 0.7295(17) 0.6752(6) 0.283(11) Uani 1 1 d D

loop_
_atom_site_aniso_label
_atom_site_aniso_U_11
_atom_site_aniso_U_22
_atom_site_aniso_U_33
_atom_site_aniso_U_23
_atom_site_aniso_U_13
_atom_site_aniso_U_12
Ag1 0.0422(4) 0.0510(4) 0.0381(3) 0.0068(3) 0.0238(3) 0.0101(3)
Ag2 0.0637(5) 0.0450(4) 0.0590(4) 0.0006(3) 0.0390(4) -0.0063(3)
Ag3 0.0328(4) 0.0577(4) 0.0504(4) -0.0022(3) 0.0196(3) -0.0005(3)
Ag4 0.0403(4) 0.0756(5) 0.0581(5) 0.0020(4) 0.0261(4) 0.0194(3)
Ag5 0.0376(3) 0.0412(3) 0.0345(3) -0.0010(3) 0.0205(3) 0.0023(3)
Ag6 0.0550(4) 0.0383(3) 0.0523(4) 0.0053(3) 0.0337(4) 0.0083(3)
Ag7 0.0348(3) 0.0414(3) 0.0393(3) 0.0041(3) 0.0249(3) 0.0019(2)
Ag8 0.0335(3) 0.0407(3) 0.0403(3) -0.0035(3) 0.0247(3) -0.0009(2)
Ag9 0.0796(5) 0.0419(4) 0.0688(5) -0.0092(3) 0.0583(4) -0.0117(3)
Ag10 0.0317(3) 0.0733(5) 0.0520(4) -0.0001(3) 0.0177(3) 0.0015(3)
Ag11 0.0417(4) 0.0538(4) 0.0429(4) 0.0048(3) 0.0259(3) 0.0110(3)
Ag12 0.0327(4) 0.0576(4) 0.0501(4) 0.0012(3) 0.0177(3) -0.0002(3)
Ag13 0.0650(5) 0.0435(4) 0.0704(5) -0.0093(3) 0.0440(4) -0.0062(3)
Ag14 0.0413(4) 0.0743(5) 0.0529(4) 0.0252(4) 0.0250(3) 0.0190(3)
Ag15 0.0543(4) 0.0381(3) 0.0573(4) 0.0064(3) 0.0366(4) 0.0076(3)
Ag16 0.0802(5) 0.0412(4) 0.0574(4) -0.0063(3) 0.0476(4) -0.0110(3)
Ag17 0.0339(3) 0.0399(3) 0.0343(3) 0.0024(2) 0.0180(3) 0.0000(2)
Ag18 0.0324(4) 0.0665(4) 0.0506(4) -0.0037(3) 0.0198(3) -0.0076(3)
Ag19 0.0321(3) 0.0684(4) 0.0468(4) 0.0073(3) 0.0190(3) 0.0079(3)
C1 0.044(5) 0.045(5) 0.047(5) -0.002(4) 0.026(4) -0.009(4)
C2 0.044(5) 0.044(5) 0.059(6) -0.004(4) 0.033(5) -0.003(4)
C3 0.063(6) 0.054(5) 0.045(5) -0.003(4) 0.037(5) -0.003(4)
C4 0.090(8) 0.108(9) 0.051(6) -0.021(6) 0.050(6) -0.036(7)
C5 0.119(10) 0.132(11) 0.053(7) -0.035(7) 0.058(8) -0.058(8)
C6 0.127(11) 0.096(9) 0.072(8) -0.016(6) 0.078(9) -0.021(8)
C7 0.111(11) 0.133(11) 0.099(10) -0.010(8) 0.087(10) -0.018(9)
C8 0.063(7) 0.116(9) 0.064(7) -0.010(6) 0.040(6) -0.005(6)
C9 0.235(19) 0.164(14) 0.101(11) -0.027(9) 0.136(13) -0.037(12)
C10 0.035(4) 0.031(4) 0.045(5) 0.002(3) 0.024(4) 0.002(3)
C11 0.038(5) 0.039(4) 0.044(5) 0.002(4) 0.024(4) 0.001(3)
C12 0.053(6) 0.052(5) 0.036(5) -0.001(4) 0.025(5) 0.004(4)
C13 0.121(10) 0.098(9) 0.079(8) -0.026(7) 0.065(8) -0.039(8)
C14 0.157(14) 0.102(10) 0.070(9) -0.041(7) 0.063(9) -0.028(9)
C15 0.115(11) 0.119(11) 0.051(8) 0.001(7) 0.051(8) 0.023(9)
C16 0.132(13) 0.176(15) 0.089(10) -0.031(10) 0.087(10) -0.020(11)
C17 0.113(10) 0.109(9) 0.069(8) -0.030(7) 0.066(8) -0.034(7)
C18 0.223(18) 0.218(18) 0.062(9) -0.013(10) 0.089(11) 0.050(14)
C19 0.039(5) 0.032(4) 0.033(4) 0.001(3) 0.022(4) 0.004(3)
C20 0.036(5) 0.037(4) 0.045(5) 0.002(3) 0.027(4) 0.003(3)
C21 0.043(5) 0.054(5) 0.038(5) 0.010(4) 0.025(4) 0.014(4)
C22 0.079(7) 0.060(6) 0.052(6) -0.001(5) 0.047(5) 0.004(5)
C23 0.097(8) 0.089(8) 0.057(7) 0.005(5) 0.056(7) 0.015(6)
C24 0.092(8) 0.108(9) 0.071(8) 0.029(7) 0.069(7) 0.026(7)
C25 0.094(9) 0.099(9) 0.086(8) 0.014(7) 0.075(8) -0.003(7)
C26 0.083(7) 0.064(6) 0.066(7) 0.004(5) 0.055(6) -0.005(5)
C27 0.155(13) 0.183(15) 0.116(11) 0.039(10) 0.118(11) 0.039(11)
C28 0.042(5) 0.040(4) 0.031(4) 0.004(3) 0.022(4) 0.002(3)
C29 0.036(5) 0.041(4) 0.039(5) 0.001(4) 0.023(4) 0.001(3)
C30 0.048(5) 0.045(5) 0.045(5) -0.009(4) 0.035(4) -0.009(4)
C31 0.083(7) 0.085(7) 0.071(7) 0.017(6) 0.060(7) 0.019(6)
C32 0.112(10) 0.132(11) 0.082(9) 0.015(8) 0.078(9) 0.016(8)
C33 0.102(10) 0.119(11) 0.090(9) -0.023(8) 0.079(9) -0.007(8)
C34 0.075(7) 0.073(7) 0.096(9) -0.014(6) 0.061(7) 0.012(5)
C35 0.069(6) 0.060(6) 0.062(6) 0.001(5) 0.048(6) 0.011(5)
C36 0.191(16) 0.24(2) 0.156(15) -0.034(13) 0.152(14) 0.022(14)
C37 0.032(4) 0.043(5) 0.039(5) 0.005(4) 0.020(4) 0.004(3)
C38 0.035(5) 0.037(4) 0.039(5) 0.000(3) 0.021(4) 0.001(3)
C39 0.038(5) 0.048(5) 0.035(5) -0.002(4) 0.023(4) -0.008(4)
C40 0.082(7) 0.054(6) 0.053(6) 0.002(5) 0.039(6) 0.005(5)
C41 0.128(11) 0.082(8) 0.053(7) 0.010(6) 0.052(7) 0.000(7)
C42 0.123(10) 0.099(9) 0.065(8) -0.007(7) 0.073(8) -0.022(8)
C43 0.088(8) 0.111(9) 0.074(8) -0.018(7) 0.064(7) -0.002(7)
C44 0.063(6) 0.069(6) 0.060(6) 0.007(5) 0.041(5) 0.012(5)
C45 0.214(17) 0.218(18) 0.097(10) -0.026(11) 0.129(12) -0.049(14)
C46 0.033(4) 0.043(5) 0.043(5) 0.005(4) 0.022(4) 0.006(3)
C47 0.046(5) 0.045(5) 0.048(5) 0.009(4) 0.031(5) 0.011(4)
C48 0.092(7) 0.048(5) 0.053(6) 0.002(5) 0.050(6) 0.004(5)
C49 0.139(11) 0.077(8) 0.112(10) -0.013(7) 0.107(10) -0.003(7)
C50 0.188(15) 0.109(11) 0.135(13) 0.004(9) 0.139(13) 0.016(10)
C51 0.203(16) 0.091(10) 0.109(11) -0.001(8) 0.129(12) 0.025(10)
C52 0.25(2) 0.135(14) 0.127(13) -0.048(11) 0.147(16) -0.021(13)
C53 0.170(14) 0.099(10) 0.096(10) -0.028(8) 0.097(10) -0.028(9)
C54 0.38(3) 0.154(15) 0.199(17) 0.028(13) 0.25(2) 0.076(16)
C55 0.044(5) 0.046(5) 0.053(6) -0.006(4) 0.033(5) -0.004(4)
C56 0.042(5) 0.046(5) 0.044(5) 0.007(4) 0.021(4) 0.004(4)
C57 0.065(6) 0.064(6) 0.049(6) 0.007(4) 0.041(5) 0.003(5)
C58 0.076(8) 0.121(9) 0.066(7) 0.011(6) 0.057(7) 0.014(6)
C59 0.088(9) 0.161(13) 0.097(10) 0.020(9) 0.074(9) 0.023(8)
C60 0.145(13) 0.118(11) 0.116(12) 0.020(9) 0.111(12) 0.013(10)
C61 0.159(14) 0.133(12) 0.072(9) 0.023(8) 0.091(10) 0.005(10)
C62 0.082(8) 0.120(10) 0.066(8) 0.025(7) 0.044(7) 0.017(7)
C63 0.24(2) 0.23(2) 0.183(17) 0.036(14) 0.195(18) 0.021(15)
C64 0.030(4) 0.043(5) 0.037(5) 0.002(4) 0.015(4) 0.002(3)
C65 0.031(5) 0.047(5) 0.049(5) 0.000(4) 0.020(4) 0.000(3)
C66 0.061(6) 0.060(6) 0.048(6) -0.001(4) 0.044(5) -0.005(4)
C67 0.120(10) 0.163(13) 0.079(8) -0.055(8) 0.075(8) -0.081(9)
C68 0.145(13) 0.173(14) 0.100(10) -0.043(10) 0.100(11) -0.077(11)
C69 0.114(10) 0.090(8) 0.075(8) 0.005(6) 0.078(8) 0.009(7)
C70 0.078(8) 0.141(11) 0.047(7) -0.001(6) 0.036(6) 0.001(7)
C71 0.072(7) 0.124(10) 0.050(7) -0.005(6) 0.041(6) -0.015(6)
C72 0.208(16) 0.161(14) 0.127(12) -0.012(10) 0.145(13) -0.032(12)
C73 0.028(4) 0.038(4) 0.028(4) 0.001(3) 0.011(4) -0.002(3)
C74 0.030(4) 0.044(5) 0.029(4) 0.002(3) 0.011(4) 0.003(3)
C75 0.043(5) 0.050(5) 0.042(5) 0.000(4) 0.030(4) 0.003(4)
C76 0.075(7) 0.066(6) 0.045(5) -0.004(4) 0.042(5) -0.010(5)
C77 0.093(8) 0.078(7) 0.070(7) 0.002(6) 0.063(7) -0.009(6)
C78 0.104(8) 0.070(7) 0.068(7) -0.003(6) 0.068(7) 0.003(6)
C79 0.111(9) 0.069(7) 0.071(7) -0.024(5) 0.070(7) -0.014(6)
C80 0.099(8) 0.051(6) 0.068(7) -0.014(5) 0.061(6) -0.021(5)
C81 0.179(13) 0.129(11) 0.102(10) -0.015(8) 0.120(10) -0.006(10)
C82 0.031(4) 0.039(4) 0.032(4) 0.002(3) 0.014(4) 0.006(3)
C83 0.037(5) 0.036(4) 0.037(5) 0.003(3) 0.022(4) 0.001(3)
C84 0.050(5) 0.042(5) 0.040(5) 0.000(4) 0.033(4) -0.001(4)
C85 0.071(7) 0.086(7) 0.052(6) -0.010(5) 0.041(6) -0.017(5)
C86 0.110(10) 0.116(10) 0.070(8) -0.005(7) 0.070(8) -0.013(8)
C87 0.113(10) 0.101(9) 0.097(10) 0.013(7) 0.088(9) -0.006(8)
C88 0.109(10) 0.115(10) 0.100(9) -0.033(8) 0.084(9) -0.055(8)
C89 0.099(8) 0.083(7) 0.081(7) -0.031(6) 0.075(7) -0.041(6)
C90 0.179(15) 0.218(18) 0.138(13) -0.002(12) 0.140(13) -0.048(13)
C91 0.039(5) 0.043(5) 0.042(5) 0.002(4) 0.026(4) -0.002(3)
C92 0.030(4) 0.041(5) 0.037(5) -0.004(4) 0.016(4) -0.009(3)
C93 0.046(5) 0.052(5) 0.039(5) -0.005(4) 0.026(4) -0.018(4)
C94 0.086(8) 0.074(7) 0.061(7) -0.005(5) 0.049(6) -0.008(6)
C95 0.127(11) 0.114(11) 0.078(9) -0.017(8) 0.078(9) -0.013(8)
C96 0.128(12) 0.107(10) 0.069(8) 0.000(7) 0.069(9) -0.022(9)
C97 0.102(9) 0.086(8) 0.058(7) 0.019(6) 0.041(7) -0.008(7)
C98 0.059(6) 0.062(6) 0.055(6) 0.014(5) 0.032(5) -0.007(5)
C99 0.25(2) 0.204(18) 0.093(11) 0.022(11) 0.123(13) -0.037(14)
C100 0.034(5) 0.037(4) 0.043(5) -0.001(3) 0.024(4) 0.002(3)
C101 0.029(4) 0.040(4) 0.042(5) -0.005(3) 0.019(4) 0.002(3)
C102 0.032(4) 0.045(5) 0.032(4) -0.008(3) 0.021(4) -0.006(3)
C103 0.065(6) 0.058(6) 0.053(6) 0.001(4) 0.042(5) 0.005(4)
C104 0.081(7) 0.078(7) 0.046(6) -0.002(5) 0.044(6) -0.011(5)
C105 0.079(7) 0.087(8) 0.059(7) -0.031(6) 0.054(6) -0.023(6)
C106 0.073(7) 0.074(7) 0.089(8) -0.013(6) 0.064(7) 0.002(5)
C107 0.058(6) 0.053(5) 0.064(6) 0.005(4) 0.046(5) 0.009(4)
C108 0.169(13) 0.160(13) 0.106(10) -0.031(9) 0.119(11) -0.028(10)
N1 0.060(5) 0.041(4) 0.049(5) 0.000(4) 0.020(5) -0.006(4)
O1 0.072(5) 0.124(7) 0.078(6) 0.032(5) 0.014(4) -0.029(5)
O2 0.052(4) 0.063(4) 0.082(5) 0.001(4) 0.028(4) -0.012(3)
O3 0.116(6) 0.048(4) 0.062(5) 0.012(3) 0.035(4) -0.001(4)
N2 0.070(6) 0.038(4) 0.052(5) -0.011(4) 0.033(5) -0.023(4)
O4 0.052(4) 0.072(4) 0.048(4) -0.006(3) 0.024(3) -0.018(3)
O5 0.048(5) 0.113(7) 0.105(7) 0.002(5) 0.032(5) -0.010(4)
O6 0.192(10) 0.118(7) 0.109(7) -0.016(5) 0.123(8) -0.022(6)
N3 0.066(6) 0.031(4) 0.059(5) -0.009(3) 0.045(5) -0.013(3)
O7 0.056(4) 0.065(4) 0.055(4) -0.012(3) 0.038(4) -0.014(3)
O8 0.045(4) 0.129(7) 0.084(6) -0.020(5) 0.028(4) -0.011(4)
O9 0.148(8) 0.114(6) 0.101(6) -0.012(5) 0.106(6) -0.021(5)
N4 0.042(5) 0.034(4) 0.056(5) 0.001(3) 0.028(4) -0.004(3)
O10 0.071(5) 0.094(5) 0.068(4) -0.004(4) 0.057(4) 0.000(4)
O11 0.062(4) 0.072(4) 0.047(4) 0.004(3) 0.035(4) 0.002(3)
O12 0.041(4) 0.070(4) 0.073(5) -0.006(3) 0.021(3) 0.016(3)
N5 0.062(5) 0.042(4) 0.092(6) -0.009(4) 0.061(5) -0.006(4)
O13 0.059(5) 0.113(6) 0.145(7) -0.059(6) 0.068(5) -0.029(4)
O14 0.047(4) 0.059(4) 0.065(4) -0.010(3) 0.031(3) -0.006(3)
O15 0.143(7) 0.049(4) 0.173(8) 0.004(4) 0.138(7) 0.011(4)
N6 0.052(5) 0.029(4) 0.050(5) -0.004(3) 0.028(4) -0.007(3)
O16 0.058(4) 0.080(5) 0.056(4) -0.001(3) 0.040(4) -0.001(3)
O17 0.041(4) 0.078(5) 0.087(5) 0.026(4) 0.028(4) 0.010(3)
O18 0.080(5) 0.100(5) 0.047(4) 0.015(4) 0.039(4) 0.001(4)
N7 0.135(18) 0.29(3) 0.23(3) 0.11(3) 0.091(18) -0.014(18)
O19 0.34(3) 0.67(5) 0.33(3) 0.34(3) 0.28(2) 0.28(3)
O20 0.89(7) 0.22(2) 1.15(9) 0.27(4) 0.92(8) 0.23(3)
O21 0.23(2) 0.31(3) 0.29(2) -0.13(2) 0.153(19) -0.133(18)

loop_
_atom_type_symbol
_atom_type_description
_atom_type_scat_dispersion_real
_atom_type_scat_dispersion_imag
_atom_type_scat_source
C C 0.0033 0.0016 'International Tables Vol C Tables 4.2.6.8 and 6.1.1.4'
H H 0.0000 0.0000 'International Tables Vol C Tables 4.2.6.8 and 6.1.1.4'
N N 0.0061 0.0033 'International Tables Vol C Tables 4.2.6.8 and 6.1.1.4'
O O 0.0106 0.0060 'International Tables Vol C Tables 4.2.6.8 and 6.1.1.4'
Ag Ag -0.8971 1.1015 'International Tables Vol C Tables 4.2.6.8 and 6.1.1.4'

loop_
_geom_angle_atom_site_label_1
_geom_angle_atom_site_label_2
_geom_angle_atom_site_label_3
_geom_angle
_geom_angle_site_symmetry_1
_geom_angle_site_symmetry_3
C1 Ag1 C64 158.8(3) . .
C1 Ag1 O1 102.6(3) . .
C64 Ag1 O1 97.9(3) . .
C1 Ag1 Ag14 104.8(2) . .
C64 Ag1 Ag14 54.51(19) . .
O1 Ag1 Ag14 152.3(2) . .
C1 Ag1 Ag3 48.4(2) . .
C64 Ag1 Ag3 117.48(19) . .
O1 Ag1 Ag3 135.0(2) . .
Ag14 Ag1 Ag3 69.15(2) . .
C1 Ag1 Ag10 138.0(2) . .
C64 Ag1 Ag10 47.56(19) . .
O1 Ag1 Ag10 67.8(2) . .
Ag14 Ag1 Ag10 88.97(3) . .
Ag3 Ag1 Ag10 157.15(3) . .
C1 Ag1 Ag13 148.6(2) . .
C64 Ag1 Ag13 45.6(2) . .
O1 Ag1 Ag13 71.0(2) . .
Ag14 Ag1 Ag13 87.29(3) . .
Ag3 Ag1 Ag13 114.19(3) . .
Ag10 Ag1 Ag13 69.50(2) . .
C46 Ag2 C1 159.9(3) 7_577 .
C46 Ag2 C2 131.6(3) 7_577 .
C1 Ag2 C2 28.4(2) . .
C46 Ag2 Ag11 41.0(2) 7_577 1_565
C1 Ag2 Ag11 158.8(2) . 1_565
C2 Ag2 Ag11 170.5(2) . 1_565
C46 Ag2 Ag3 144.63(18) 7_577 .
C1 Ag2 Ag3 40.8(2) . .
C2 Ag2 Ag3 59.9(2) . .
Ag11 Ag2 Ag3 129.59(3) 1_565 .
C1 Ag3 C19 161.7(3) . .
C1 Ag3 C20 135.1(3) . .
C19 Ag3 C20 26.6(2) . .
C1 Ag3 Ag1 47.6(2) . .
C19 Ag3 Ag1 146.90(19) . .
C20 Ag3 Ag1 157.05(15) . .
C1 Ag3 Ag7 150.5(2) . .
C19 Ag3 Ag7 47.3(2) . .
C20 Ag3 Ag7 73.60(17) . .
Ag1 Ag3 Ag7 109.87(3) . .
C1 Ag3 Ag6 127.7(2) . .
C19 Ag3 Ag6 48.87(18) . .
C20 Ag3 Ag6 52.40(16) . .
Ag1 Ag3 Ag6 106.13(3) . .
Ag7 Ag3 Ag6 71.58(2) . .
C1 Ag3 Ag14 91.5(2) . .
C19 Ag3 Ag14 106.7(2) . .
C20 Ag3 Ag14 133.27(18) . .
Ag1 Ag3 Ag14 54.18(2) . .
Ag7 Ag3 Ag14 59.74(2) . .
Ag6 Ag3 Ag14 106.23(3) . .
C1 Ag3 Ag2 45.8(2) . .
C19 Ag3 Ag2 137.62(18) . .
C20 Ag3 Ag2 132.15(16) . .
Ag1 Ag3 Ag2 68.52(2) . .
Ag7 Ag3 Ag2 113.52(3) . .
Ag6 Ag3 Ag2 173.40(3) . .
Ag14 Ag3 Ag2 74.09(2) . .
C10 Ag4 C46 145.0(3) . 7_567
C10 Ag4 O2 115.1(2) . .
C46 Ag4 O2 93.4(2) 7_567 .
C10 Ag4 C47 122.2(3) . 7_567
C46 Ag4 C47 27.4(2) 7_567 7_567
O2 Ag4 C47 99.1(2) . 7_567
C10 Ag4 C11 26.9(2) . .
C46 Ag4 C11 131.4(3) 7_567 .
O2 Ag4 C11 102.7(2) . .
C47 Ag4 C11 104.2(2) 7_567 .
C10 Ag4 Ag11 151.0(2) . .
C46 Ag4 Ag11 48.0(2) 7_567 .
O2 Ag4 Ag11 80.70(16) . .
C47 Ag4 Ag11 75.39(18) 7_567 .
C11 Ag4 Ag11 176.63(17) . .
C10 Ag4 Ag5 44.7(2) . .
C46 Ag4 Ag5 130.26(19) 7_567 .
O2 Ag4 Ag5 127.73(15) . .
C47 Ag4 Ag5 133.04(18) 7_567 .
C11 Ag4 Ag5 71.49(18) . .
Ag11 Ag4 Ag5 106.25(3) . .
C10 Ag4 Ag12 97.7(2) . .
C46 Ag4 Ag12 98.7(2) 7_567 .
O2 Ag4 Ag12 96.65(16) . .
C47 Ag4 Ag12 124.03(19) 7_567 .
C11 Ag4 Ag12 123.88(18) . .
Ag11 Ag4 Ag12 54.87(2) . .
Ag5 Ag4 Ag12 55.37(2) . .
C10 Ag5 C73 158.7(3) . .
C10 Ag5 Ag17 131.56(19) . .
C73 Ag5 Ag17 63.50(19) . .
C10 Ag5 Ag12 111.3(2) . .
C73 Ag5 Ag12 49.51(19) . .
Ag17 Ag5 Ag12 112.17(3) . .
C10 Ag5 Ag4 47.47(19) . .
C73 Ag5 Ag4 116.13(19) . .
Ag17 Ag5 Ag4 175.57(3) . .
Ag12 Ag5 Ag4 66.90(2) . .
C10 Ag5 Ag6 47.37(19) . .
C73 Ag5 Ag6 122.68(19) . .
Ag17 Ag5 Ag6 99.60(2) . .
Ag12 Ag5 Ag6 106.65(2) . .
Ag4 Ag5 Ag6 76.81(2) . .
C10 Ag6 C19 158.0(3) . .
C10 Ag6 O4 104.3(2) . .
C19 Ag6 O4 88.7(2) . .
C10 Ag6 C20 131.6(3) . .
C19 Ag6 C20 27.8(2) . .
O4 Ag6 C20 93.6(2) . .
C10 Ag6 C11 27.2(2) . .
C19 Ag6 C11 130.8(3) . .
O4 Ag6 C11 118.8(2) . .
C20 Ag6 C11 105.4(3) . .
C10 Ag6 Ag3 124.28(19) . .
C19 Ag6 Ag3 45.47(18) . .
O4 Ag6 Ag3 131.39(15) . .
C20 Ag6 Ag3 55.00(17) . .
C11 Ag6 Ag3 105.98(17) . .
C10 Ag6 Ag5 42.6(2) . .
C19 Ag6 Ag5 158.85(18) . .
O4 Ag6 Ag5 74.11(15) . .
C20 Ag6 Ag5 160.89(17) . .
C11 Ag6 Ag5 69.65(18) . .
Ag3 Ag6 Ag5 143.79(3) . .
C82 Ag7 C19 156.6(3) . .
C82 Ag7 Ag3 108.94(19) . .
C19 Ag7 Ag3 49.8(2) . .
C82 Ag7 Ag8 132.70(19) . .
C19 Ag7 Ag8 64.20(19) . .
Ag3 Ag7 Ag8 113.26(3) . .
C82 Ag7 Ag14 47.23(19) . .
C19 Ag7 Ag14 114.8(2) . .
Ag3 Ag7 Ag14 65.29(2) . .
Ag8 Ag7 Ag14 176.60(3) . .
C82 Ag7 Ag15 47.46(19) . .
C19 Ag7 Ag15 121.75(19) . .
Ag3 Ag7 Ag15 105.16(2) . .
Ag8 Ag7 Ag15 100.25(2) . .
Ag14 Ag7 Ag15 77.46(2) . .
C100 Ag8 C28 160.0(3) . .
C100 Ag8 Ag19 112.5(2) . 2_556
C28 Ag8 Ag19 50.5(2) . 2_556
C100 Ag8 Ag7 65.8(2) . .
C28 Ag8 Ag7 131.0(2) . .
Ag19 Ag8 Ag7 178.34(3) 2_556 .
C100 Ag8 Ag19 48.9(2) . .
C28 Ag8 Ag19 111.22(19) . .
Ag19 Ag8 Ag19 66.97(3) 2_556 .
Ag7 Ag8 Ag19 111.38(3) . .
C100 Ag8 Ag9 125.5(2) . .
C28 Ag8 Ag9 47.3(2) . .
Ag19 Ag8 Ag9 77.58(2) 2_556 .
Ag7 Ag8 Ag9 103.01(2) . .
Ag19 Ag8 Ag9 98.90(2) . .
C28 Ag9 C37 160.2(3) . .
C28 Ag9 O7 105.7(2) . .
C37 Ag9 O7 91.8(2) . .
C28 Ag9 C38 132.0(3) . .
C37 Ag9 C38 28.3(2) . .
O7 Ag9 C38 114.5(2) . .
C28 Ag9 C29 28.4(2) . .
C37 Ag9 C29 132.6(3) . .
O7 Ag9 C29 133.7(2) . .
C38 Ag9 C29 105.7(3) . .
C28 Ag9 Ag8 42.6(2) . .
C37 Ag9 Ag8 153.33(19) . .
O7 Ag9 Ag8 63.04(14) . .
C38 Ag9 Ag8 155.69(17) . .
C29 Ag9 Ag8 70.83(18) . .
C28 Ag9 Ag18 134.68(19) . 2_566
C37 Ag9 Ag18 42.17(18) . 2_566
O7 Ag9 Ag18 108.50(15) . 2_566
C38 Ag9 Ag18 53.13(17) . 2_566
C29 Ag9 Ag18 113.73(17) . 2_566
Ag8 Ag9 Ag18 150.94(3) . 2_566
C46 Ag10 C64 173.2(3) . .
C46 Ag10 C65 146.3(3) . .
C64 Ag10 C65 27.3(2) . .
C46 Ag10 Ag11 46.1(2) . 7_567
C64 Ag10 Ag11 139.4(2) . 7_567
C65 Ag10 Ag11 164.57(18) . 7_567
C46 Ag10 Ag1 142.1(2) . .
C64 Ag10 Ag1 44.5(2) . .
C65 Ag10 Ag1 71.61(19) . .
Ag11 Ag10 Ag1 96.97(3) 7_567 .
C55 Ag11 C46 161.1(3) . 7_567
C55 Ag11 Ag4 106.4(2) . .
C46 Ag11 Ag4 55.27(19) 7_567 .
C55 Ag11 Ag12 48.4(2) . .
C46 Ag11 Ag12 119.70(19) 7_567 .
Ag4 Ag11 Ag12 70.72(2) . .
C55 Ag11 Ag10 137.4(2) . 7_567
C46 Ag11 Ag10 48.55(19) 7_567 7_567
Ag4 Ag11 Ag10 92.08(3) . 7_567
Ag12 Ag11 Ag10 161.97(3) . 7_567
C55 Ag11 Ag2 147.5(2) . 1_545
C46 Ag11 Ag2 45.7(2) 7_567 1_545
Ag4 Ag11 Ag2 87.27(3) . 1_545
Ag12 Ag11 Ag2 114.06(3) . 1_545
Ag10 Ag11 Ag2 69.02(2) 7_567 1_545
C55 Ag12 C73 163.3(3) . .
C55 Ag12 C74 134.9(3) . .
C73 Ag12 C74 28.4(2) . .
C55 Ag12 Ag11 48.5(2) . .
C73 Ag12 Ag11 145.2(2) . .
C74 Ag12 Ag11 156.74(17) . .
C55 Ag12 Ag5 149.8(2) . .
C73 Ag12 Ag5 46.4(2) . .
C74 Ag12 Ag5 74.62(18) . .
Ag11 Ag12 Ag5 108.02(3) . .
C55 Ag12 Ag15 128.6(2) . 1_545
C73 Ag12 Ag15 49.03(18) . 1_545
C74 Ag12 Ag15 52.99(17) . 1_545
Ag11 Ag12 Ag15 105.29(3) . 1_545
Ag5 Ag12 Ag15 70.17(2) . 1_545
C55 Ag12 Ag13 45.1(2) . .
C73 Ag12 Ag13 138.26(18) . .
C74 Ag12 Ag13 133.49(17) . .
Ag11 Ag12 Ag13 67.69(2) . .
Ag5 Ag12 Ag13 113.62(3) . .
Ag15 Ag12 Ag13 172.60(3) 1_545 .
C55 Ag12 Ag4 92.7(2) . .
C73 Ag12 Ag4 103.9(2) . .
C74 Ag12 Ag4 132.30(19) . .
Ag11 Ag12 Ag4 54.41(2) . .
Ag5 Ag12 Ag4 57.73(2) . .
Ag15 Ag12 Ag4 103.84(3) 1_545 .
Ag13 Ag12 Ag4 74.27(2) . .
C55 Ag13 C64 160.6(3) . .
C55 Ag13 C56 27.7(2) . .
C64 Ag13 C56 133.5(3) . .
C55 Ag13 C65 133.6(3) . .
C64 Ag13 C65 27.1(2) . .
C56 Ag13 C65 107.4(3) . .
C55 Ag13 Ag12 40.7(2) . .
C64 Ag13 Ag12 142.72(17) . .
C56 Ag13 Ag12 61.52(19) . .
C65 Ag13 Ag12 131.73(17) . .
C55 Ag13 Ag1 158.8(2) . .
C64 Ag13 Ag1 40.6(2) . .
C56 Ag13 Ag1 169.47(19) . .
C65 Ag13 Ag1 67.64(19) . .
Ag12 Ag13 Ag1 128.86(3) . .
C82 Ag14 C64 145.9(3) . .
C82 Ag14 C83 28.6(2) . .
C64 Ag14 C83 131.4(3) . .
C82 Ag14 Ag1 151.7(2) . .
C64 Ag14 Ag1 48.6(2) . .
C83 Ag14 Ag1 179.7(2) . .
C82 Ag14 Ag7 44.0(2) . .
C64 Ag14 Ag7 131.44(19) . .
C83 Ag14 Ag7 72.49(18) . .
Ag1 Ag14 Ag7 107.75(3) . .
C82 Ag14 Ag3 96.1(2) . .
C64 Ag14 Ag3 100.7(2) . .
C83 Ag14 Ag3 123.50(18) . .
Ag1 Ag14 Ag3 56.67(2) . .
Ag7 Ag14 Ag3 54.98(2) . .
C82 Ag15 C73 156.2(3) . 1_565
C82 Ag15 O7 104.0(2) . .
C73 Ag15 O7 89.2(2) 1_565 .
C82 Ag15 C74 128.8(3) . 1_565
C73 Ag15 C74 28.2(2) 1_565 1_565
O7 Ag15 C74 96.1(2) . 1_565
C82 Ag15 O16 89.4(2) . 1_565
C73 Ag15 O16 104.6(2) 1_565 1_565
O7 Ag15 O16 110.8(2) . 1_565
C74 Ag15 O16 126.3(2) 1_565 1_565
C82 Ag15 C83 26.9(2) . .
C73 Ag15 C83 129.6(3) 1_565 .
O7 Ag15 C83 121.5(2) . .
C74 Ag15 C83 103.8(2) 1_565 .
O16 Ag15 C83 100.1(2) 1_565 .
C82 Ag15 Ag12 123.20(19) . 1_565
C73 Ag15 Ag12 45.67(17) 1_565 1_565
O7 Ag15 Ag12 132.65(14) . 1_565
C74 Ag15 Ag12 52.62(16) 1_565 1_565
O16 Ag15 Ag12 75.88(14) 1_565 1_565
C83 Ag15 Ag12 101.90(16) . 1_565
C82 Ag15 Ag7 42.7(2) . .
C73 Ag15 Ag7 159.86(19) 1_565 .
O7 Ag15 Ag7 73.16(14) . .
C74 Ag15 Ag7 159.79(17) 1_565 .
O16 Ag15 Ag7 73.85(14) 1_565 .
C83 Ag15 Ag7 69.55(17) . .
Ag12 Ag15 Ag7 146.28(3) 1_565 .
C91 Ag16 C100 160.3(3) . .
C91 Ag16 O4 106.0(2) . .
C100 Ag16 O4 91.3(2) . .
C91 Ag16 C101 132.0(3) . .
C100 Ag16 C101 28.4(2) . .
O4 Ag16 C101 113.9(2) . .
C91 Ag16 C92 28.2(2) . .
C100 Ag16 C92 132.8(3) . .
O4 Ag16 C92 133.7(2) . .
C101 Ag16 C92 105.7(3) . .
C91 Ag16 Ag17 42.8(2) . .
C100 Ag16 Ag17 152.84(19) . .
O4 Ag16 Ag17 63.20(14) . .
C101 Ag16 Ag17 155.04(16) . .
C92 Ag16 Ag17 70.71(18) . .
C91 Ag16 Ag19 134.87(19) . .
C100 Ag16 Ag19 42.11(18) . .
O4 Ag16 Ag19 108.18(16) . .
C101 Ag16 Ag19 53.29(16) . .
C92 Ag16 Ag19 114.52(17) . .
Ag17 Ag16 Ag19 151.36(3) . .
C91 Ag17 C37 160.3(3) . 1_545
C91 Ag17 Ag18 49.7(2) . .
C37 Ag17 Ag18 113.3(2) 1_545 .
C91 Ag17 Ag5 129.3(2) . .
C37 Ag17 Ag5 67.9(2) 1_545 .
Ag18 Ag17 Ag5 178.34(3) . .
C91 Ag17 Ag18 111.1(2) . 2_556
C37 Ag17 Ag18 49.21(19) 1_545 2_556
Ag18 Ag17 Ag18 67.39(3) . 2_556
Ag5 Ag17 Ag18 114.10(3) . 2_556
C91 Ag17 Ag16 47.6(2) . .
C37 Ag17 Ag16 125.8(2) 1_545 .
Ag18 Ag17 Ag16 77.41(2) . .
Ag5 Ag17 Ag16 102.90(2) . .
Ag18 Ag17 Ag16 99.06(2) 2_556 .
C91 Ag18 C37 159.7(3) . 2_546
C91 Ag18 C38 135.2(3) . 2_546
C37 Ag18 C38 26.1(2) 2_546 2_546
C91 Ag18 Ag17 47.4(2) . .
C37 Ag18 Ag17 152.9(2) 2_546 .
C38 Ag18 Ag17 165.30(16) 2_546 .
C91 Ag18 Ag17 146.8(2) . 2_556
C37 Ag18 Ag17 46.2(2) 2_546 2_556
C38 Ag18 Ag17 71.84(17) 2_546 2_556
Ag17 Ag18 Ag17 112.59(3) . 2_556
C91 Ag18 Ag18 99.8(2) . 2_556
C37 Ag18 Ag18 98.9(2) 2_546 2_556
C38 Ag18 Ag18 124.78(17) 2_546 2_556
Ag17 Ag18 Ag18 57.32(2) . 2_556
Ag17 Ag18 Ag18 55.29(2) 2_556 2_556
C91 Ag18 Ag9 140.5(2) . 2_546
C37 Ag18 Ag9 44.62(19) 2_546 2_546
C38 Ag18 Ag9 48.50(16) 2_546 2_546
Ag17 Ag18 Ag9 118.63(3) . 2_546
Ag17 Ag18 Ag9 69.53(2) 2_556 2_546
Ag18 Ag18 Ag9 94.90(2) 2_556 2_546
C28 Ag19 C100 159.6(3) 2_556 .
C28 Ag19 Ag8 47.6(2) 2_556 2_556
C100 Ag19 Ag8 152.7(2) . 2_556
C28 Ag19 Ag8 147.34(19) 2_556 .
C100 Ag19 Ag8 45.9(2) . .
Ag8 Ag19 Ag8 113.02(3) 2_556 .
C28 Ag19 Ag19 100.4(2) 2_556 2_556
C100 Ag19 Ag19 98.5(2) . 2_556
Ag8 Ag19 Ag19 57.90(2) 2_556 2_556
Ag8 Ag19 Ag19 55.12(2) . 2_556
C28 Ag19 Ag16 140.22(19) 2_556 .
C100 Ag19 Ag16 44.49(19) . .
Ag8 Ag19 Ag16 118.19(3) 2_556 .
Ag8 Ag19 Ag16 69.30(2) . .
Ag19 Ag19 Ag16 94.67(2) 2_556 .
C2 C1 Ag1 153.5(7) . .
C2 C1 Ag3 122.1(7) . .
Ag1 C1 Ag3 83.9(3) . .
C2 C1 Ag2 83.4(6) . .
Ag1 C1 Ag2 101.5(3) . .
Ag3 C1 Ag2 93.4(3) . .
C1 C2 C3 175.0(9) . .
C1 C2 Ag2 68.3(5) . .
C3 C2 Ag2 116.6(6) . .
C4 C3 C8 117.8(9) . .
C4 C3 C2 122.0(9) . .
C8 C3 C2 120.2(9) . .
C3 C4 C5 120.4(10) . .
C3 C4 H4 119.8 . .
C5 C4 H4 119.8 . .
C6 C5 C4 120.4(11) . .
C6 C5 H5 119.8 . .
C4 C5 H5 119.8 . .
C7 C6 C5 119.5(10) . .
C7 C6 C9 122.0(12) . .
C5 C6 C9 118.4(12) . .
C6 C7 C8 119.7(11) . .
C6 C7 H7 120.2 . .
C8 C7 H7 120.2 . .
C3 C8 C7 122.1(10) . .
C3 C8 H8 118.9 . .
C7 C8 H8 118.9 . .
C6 C9 H9A 109.5 . .
C6 C9 H9B 109.5 . .
H9A C9 H9B 109.5 . .
C6 C9 H9C 109.5 . .
H9A C9 H9C 109.5 . .
H9B C9 H9C 109.5 . .
C11 C10 Ag5 171.5(7) . .
C11 C10 Ag4 97.9(6) . .
Ag5 C10 Ag4 87.8(3) . .
C11 C10 Ag6 93.2(5) . .
Ag5 C10 Ag6 90.0(3) . .
Ag4 C10 Ag6 115.0(3) . .
C10 C11 C12 172.5(9) . .
C10 C11 Ag6 59.6(5) . .
C12 C11 Ag6 125.2(5) . .
C10 C11 Ag4 55.2(5) . .
C12 C11 Ag4 127.4(5) . .
Ag6 C11 Ag4 91.1(3) . .
C17 C12 C13 117.0(9) . .
C17 C12 C11 120.3(8) . .
C13 C12 C11 122.6(9) . .
C12 C13 C14 119.5(11) . .
C12 C13 H13 120.3 . .
C14 C13 H13 120.3 . .
C15 C14 C13 121.2(12) . .
C15 C14 H14 119.4 . .
C13 C14 H14 119.4 . .
C16 C15 C14 118.3(12) . .
C16 C15 C18 123.4(15) . .
C14 C15 C18 118.0(15) . .
C15 C16 C17 121.1(13) . .
C15 C16 H16 119.4 . .
C17 C16 H16 119.4 . .
C12 C17 C16 122.6(12) . .
C12 C17 H17 118.7 . .
C16 C17 H17 118.7 . .
C15 C18 H18A 109.5 . .
C15 C18 H18B 109.5 . .
H18A C18 H18B 109.5 . .
C15 C18 H18C 109.5 . .
H18A C18 H18C 109.5 . .
H18B C18 H18C 109.5 . .
C20 C19 Ag7 170.2(6) . .
C20 C19 Ag3 97.8(6) . .
Ag7 C19 Ag3 82.9(3) . .
C20 C19 Ag6 86.9(5) . .
Ag7 C19 Ag6 102.9(3) . .
Ag3 C19 Ag6 85.7(2) . .
C19 C20 C21 176.2(8) . .
C19 C20 Ag6 65.3(5) . .
C21 C20 Ag6 118.5(5) . .
C19 C20 Ag3 55.6(5) . .
C21 C20 Ag3 124.8(5) . .
Ag6 C20 Ag3 72.60(19) . .
C26 C21 C22 119.4(8) . .
C26 C21 C20 120.8(8) . .
C22 C21 C20 119.7(8) . .
C21 C22 C23 118.9(9) . .
C21 C22 H22 120.6 . .
C23 C22 H22 120.6 . .
C24 C23 C22 121.8(10) . .
C24 C23 H23 119.1 . .
C22 C23 H23 119.1 . .
C25 C24 C23 118.2(10) . .
C25 C24 C27 121.1(12) . .
C23 C24 C27 120.6(12) . .
C24 C25 C26 122.1(10) . .
C24 C25 H25 119.0 . .
C26 C25 H25 119.0 . .
C21 C26 C25 119.6(10) . .
C21 C26 H26 120.2 . .
C25 C26 H26 120.2 . .
C24 C27 H27A 109.5 . .
C24 C27 H27B 109.5 . .
H27A C27 H27B 109.5 . .
C24 C27 H27C 109.5 . .
H27A C27 H27C 109.5 . .
H27B C27 H27C 109.5 . .
C29 C28 Ag8 171.6(7) . .
C29 C28 Ag19 106.4(6) . 2_556
Ag8 C28 Ag19 81.9(3) . 2_556
C29 C28 Ag9 87.5(5) . .
Ag8 C28 Ag9 90.1(3) . .
Ag19 C28 Ag9 112.3(3) 2_556 .
C28 C29 C30 174.8(8) . .
C28 C29 Ag9 64.1(5) . .
C30 C29 Ag9 121.1(5) . .
C31 C30 C35 118.2(8) . .
C31 C30 C29 120.1(8) . .
C35 C30 C29 121.7(8) . .
C30 C31 C32 120.3(10) . .
C30 C31 H31 119.8 . .
C32 C31 H31 119.8 . .
C33 C32 C31 122.3(11) . .
C33 C32 H32 118.8 . .
C31 C32 H32 118.8 . .
C32 C33 C34 118.1(10) . .
C32 C33 C36 123.1(13) . .
C34 C33 C36 118.8(13) . .
C33 C34 C35 120.5(10) . .
C33 C34 H34 119.8 . .
C35 C34 H34 119.8 . .
C30 C35 C34 120.6(9) . .
C30 C35 H35 119.7 . .
C34 C35 H35 119.7 . .
C33 C36 H36A 109.5 . .
C33 C36 H36B 109.5 . .
H36A C36 H36B 109.5 . .
C33 C36 H36C 109.5 . .
H36A C36 H36C 109.5 . .
H36B C36 H36C 109.5 . .
C38 C37 Ag17 167.3(7) . 1_565
C38 C37 Ag18 99.7(6) . 2_566
Ag17 C37 Ag18 84.6(3) 1_565 2_566
C38 C37 Ag9 85.2(5) . .
Ag17 C37 Ag9 106.6(3) 1_565 .
Ag18 C37 Ag9 93.2(3) 2_566 .
C37 C38 C39 176.3(8) . .
C37 C38 Ag9 66.5(5) . .
C39 C38 Ag9 117.1(5) . .
C37 C38 Ag18 54.2(5) . 2_566
C39 C38 Ag18 126.4(5) . 2_566
Ag9 C38 Ag18 78.4(2) . 2_566
C40 C39 C44 118.9(8) . .
C40 C39 C38 121.1(8) . .
C44 C39 C38 119.9(7) . .
C39 C40 C41 119.5(10) . .
C39 C40 H40 120.3 . .
C41 C40 H40 120.3 . .
C42 C41 C40 121.5(10) . .
C42 C41 H41 119.3 . .
C40 C41 H41 119.3 . .
C43 C42 C41 118.5(10) . .
C43 C42 C45 121.6(12) . .
C41 C42 C45 119.9(12) . .
C42 C43 C44 121.0(10) . .
C42 C43 H43 119.5 . .
C44 C43 H43 119.5 . .
C39 C44 C43 120.7(9) . .
C39 C44 H44 119.7 . .
C43 C44 H44 119.7 . .
C42 C45 H45A 109.5 . .
C42 C45 H45B 109.5 . .
H45A C45 H45B 109.5 . .
C42 C45 H45C 109.5 . .
H45A C45 H45C 109.5 . .
H45B C45 H45C 109.5 . .
C47 C46 Ag11 165.1(6) . 7_567
C47 C46 Ag10 102.5(6) . .
Ag11 C46 Ag10 85.4(3) 7_567 .
C47 C46 Ag2 97.4(6) . 7_577
Ag11 C46 Ag2 93.3(3) 7_567 7_577
Ag10 C46 Ag2 101.5(3) . 7_577
C47 C46 Ag4 88.6(5) . 7_567
Ag11 C46 Ag4 76.7(2) 7_567 7_567
Ag10 C46 Ag4 129.2(3) . 7_567
Ag2 C46 Ag4 126.3(3) 7_577 7_567
C46 C47 C48 177.5(9) . .
C46 C47 Ag4 64.0(5) . 7_567
C48 C47 Ag4 113.8(5) . 7_567
C49 C48 C53 117.4(10) . .
C49 C48 C47 123.4(9) . .
C53 C48 C47 119.1(10) . .
C48 C49 C50 121.6(12) . .
C48 C49 H49 119.2 . .
C50 C49 H49 119.2 . .
C51 C50 C49 120.9(14) . .
C51 C50 H50 119.6 . .
C49 C50 H50 119.6 . .
C50 C51 C52 119.0(13) . .
C50 C51 C54 121.4(16) . .
C52 C51 C54 119.6(15) . .
C53 C52 C51 119.7(14) . .
C53 C52 H52 120.2 . .
C51 C52 H52 120.2 . .
C52 C53 C48 121.4(14) . .
C52 C53 H53 119.3 . .
C48 C53 H53 119.3 . .
C51 C54 H54A 109.5 . .
C51 C54 H54B 109.5 . .
H54A C54 H54B 109.5 . .
C51 C54 H54C 109.5 . .
H54A C54 H54C 109.5 . .
H54B C54 H54C 109.5 . .
C56 C55 Ag12 130.0(7) . .
C56 C55 Ag11 145.4(7) . .
Ag12 C55 Ag11 83.1(3) . .
C56 C55 Ag13 88.5(6) . .
Ag12 C55 Ag13 94.2(3) . .
Ag11 C55 Ag13 100.0(3) . .
C55 C56 C57 174.0(9) . .
C55 C56 Ag13 63.8(5) . .
C57 C56 Ag13 121.8(6) . .
C58 C57 C62 118.0(9) . .
C58 C57 C56 120.5(8) . .
C62 C57 C56 121.4(9) . .
C57 C58 C59 119.7(10) . .
C57 C58 H58 120.1 . .
C59 C58 H58 120.1 . .
C60 C59 C58 122.5(12) . .
C60 C59 H59 118.8 . .
C58 C59 H59 118.8 . .
C59 C60 C61 118.8(12) . .
C59 C60 C63 121.9(15) . .
C61 C60 C63 119.3(14) . .
C60 C61 C62 121.0(11) . .
C60 C61 H61 119.5 . .
C62 C61 H61 119.5 . .
C57 C62 C61 120.0(11) . .
C57 C62 H62 120.0 . .
C61 C62 H62 120.0 . .
C60 C63 H63A 109.5 . .
C60 C63 H63B 109.5 . .
H63A C63 H63B 109.5 . .
C60 C63 H63C 109.5 . .
H63A C63 H63C 109.5 . .
H63B C63 H63C 109.5 . .
C65 C64 Ag1 171.2(7) . .
C65 C64 Ag10 95.7(6) . .
Ag1 C64 Ag10 88.0(3) . .
C65 C64 Ag14 94.5(5) . .
Ag1 C64 Ag14 76.9(3) . .
Ag10 C64 Ag14 126.7(3) . .
C65 C64 Ag13 93.1(6) . .
Ag1 C64 Ag13 93.8(3) . .
Ag10 C64 Ag13 103.5(3) . .
Ag14 C64 Ag13 128.0(3) . .
C64 C65 C66 177.1(9) . .
C64 C65 Ag10 56.9(5) . .
C66 C65 Ag10 124.1(5) . .
C64 C65 Ag13 59.9(5) . .
C66 C65 Ag13 122.5(5) . .
Ag10 C65 Ag13 84.3(2) . .
C67 C66 C71 117.5(9) . .
C67 C66 C65 119.7(9) . .
C71 C66 C65 122.8(8) . .
C66 C67 C68 121.4(11) . .
C66 C67 H67 119.3 . .
C68 C67 H67 119.3 . .
C69 C68 C67 121.5(11) . .
C69 C68 H68 119.2 . .
C67 C68 H68 119.2 . .
C68 C69 C70 116.7(10) . .
C68 C69 C72 122.3(12) . .
C70 C69 C72 121.0(12) . .
C69 C70 C71 122.8(11) . .
C69 C70 H70 118.6 . .
C71 C70 H70 118.6 . .
C66 C71 C70 120.1(10) . .
C66 C71 H71 120.0 . .
C70 C71 H71 120.0 . .
C69 C72 H72A 109.5 . .
C69 C72 H72B 109.5 . .
H72A C72 H72B 109.5 . .
C69 C72 H72C 109.5 . .
H72A C72 H72C 109.5 . .
H72B C72 H72C 109.5 . .
C74 C73 Ag5 170.8(6) . .
C74 C73 Ag12 91.2(5) . .
Ag5 C73 Ag12 84.1(3) . .
C74 C73 Ag15 86.1(5) . 1_545
Ag5 C73 Ag15 101.3(3) . 1_545
Ag12 C73 Ag15 85.3(2) . 1_545
C73 C74 C75 176.0(8) . .
C73 C74 Ag12 60.4(4) . .
C75 C74 Ag12 120.1(5) . .
C73 C74 Ag15 65.7(5) . 1_545
C75 C74 Ag15 118.2(5) . 1_545
Ag12 C74 Ag15 74.4(2) . 1_545
C80 C75 C76 119.0(8) . .
C80 C75 C74 120.7(8) . .
C76 C75 C74 120.3(7) . .
C75 C76 C77 120.1(9) . .
C75 C76 H76 120.0 . .
C77 C76 H76 120.0 . .
C78 C77 C76 121.0(9) . .
C78 C77 H77 119.5 . .
C76 C77 H77 119.5 . .
C79 C78 C77 118.2(9) . .
C79 C78 C81 122.1(10) . .
C77 C78 C81 119.7(10) . .
C78 C79 C80 121.6(9) . .
C78 C79 H79 119.2 . .
C80 C79 H79 119.2 . .
C75 C80 C79 120.0(9) . .
C75 C80 H80 120.0 . .
C79 C80 H80 120.0 . .
C78 C81 H81A 109.5 . .
C78 C81 H81B 109.5 . .
H81A C81 H81B 109.5 . .
C78 C81 H81C 109.5 . .
H81A C81 H81C 109.5 . .
H81B C81 H81C 109.5 . .
C83 C82 Ag7 175.4(6) . .
C83 C82 Ag14 89.9(5) . .
Ag7 C82 Ag14 88.8(3) . .
C83 C82 Ag15 94.7(5) . .
Ag7 C82 Ag15 89.8(3) . .
Ag14 C82 Ag15 116.6(3) . .
C82 C83 C84 173.6(8) . .
C82 C83 Ag14 61.5(5) . .
C84 C83 Ag14 120.3(5) . .
C82 C83 Ag15 58.5(5) . .
C84 C83 Ag15 126.0(5) . .
Ag14 C83 Ag15 95.0(3) . .
C89 C84 C85 118.0(8) . .
C89 C84 C83 119.8(7) . .
C85 C84 C83 122.1(8) . .
C86 C85 C84 120.2(10) . .
C86 C85 H85 119.9 . .
C84 C85 H85 119.9 . .
C87 C86 C85 122.9(11) . .
C87 C86 H86 118.5 . .
C85 C86 H86 118.5 . .
C86 C87 C88 117.2(10) . .
C86 C87 C90 122.8(12) . .
C88 C87 C90 119.8(12) . .
C87 C88 C89 120.9(10) . .
C87 C88 H88 119.5 . .
C89 C88 H88 119.5 . .
C84 C89 C88 120.6(9) . .
C84 C89 H89 119.7 . .
C88 C89 H89 119.7 . .
C87 C90 H90A 109.5 . .
C87 C90 H90B 109.5 . .
H90A C90 H90B 109.5 . .
C87 C90 H90C 109.5 . .
H90A C90 H90C 109.5 . .
H90B C90 H90C 109.5 . .
C92 C91 Ag17 169.4(7) . .
C92 C91 Ag18 107.7(6) . .
Ag17 C91 Ag18 82.8(3) . .
C92 C91 Ag16 87.6(5) . .
Ag17 C91 Ag16 89.5(3) . .
Ag18 C91 Ag16 112.5(3) . .
C91 C92 C93 174.6(9) . .
C91 C92 Ag16 64.2(5) . .
C93 C92 Ag16 121.0(5) . .
C98 C93 C94 118.0(8) . .
C98 C93 C92 122.1(8) . .
C94 C93 C92 119.9(8) . .
C93 C94 C95 120.0(11) . .
C93 C94 H94 120.0 . .
C95 C94 H94 120.0 . .
C96 C95 C94 121.9(12) . .
C96 C95 H95 119.0 . .
C94 C95 H95 119.0 . .
C95 C96 C97 118.1(11) . .
C95 C96 C99 122.3(14) . .
C97 C96 C99 119.6(14) . .
C96 C97 C98 121.6(11) . .
C96 C97 H97 119.2 . .
C98 C97 H97 119.2 . .
C97 C98 C93 120.4(10) . .
C97 C98 H98 119.8 . .
C93 C98 H98 119.8 . .
C96 C99 H99A 109.5 . .
C96 C99 H99B 109.5 . .
H99A C99 H99B 109.5 . .
C96 C99 H99C 109.5 . .
H99A C99 H99C 109.5 . .
H99B C99 H99C 109.5 . .
C101 C100 Ag8 165.7(6) . .
C101 C100 Ag19 100.0(6) . .
Ag8 C100 Ag19 85.2(3) . .
C101 C100 Ag16 86.5(5) . .
Ag8 C100 Ag16 106.7(3) . .
Ag19 C100 Ag16 93.4(3) . .
C100 C101 C102 175.9(8) . .
C100 C101 Ag16 65.1(5) . .
C102 C101 Ag16 119.0(5) . .
C103 C102 C107 118.4(8) . .
C103 C102 C101 119.9(7) . .
C107 C102 C101 121.6(7) . .
C104 C103 C102 120.6(8) . .
C104 C103 H103 119.7 . .
C102 C103 H103 119.7 . .
C105 C104 C103 121.0(9) . .
C105 C104 H104 119.5 . .
C103 C104 H104 119.5 . .
C104 C105 C106 118.9(9) . .
C104 C105 C108 121.0(11) . .
C106 C105 C108 120.1(10) . .
C105 C106 C107 120.9(9) . .
C105 C106 H106 119.6 . .
C107 C106 H106 119.6 . .
C106 C107 C102 120.2(8) . .
C106 C107 H107 119.9 . .
C102 C107 H107 119.9 . .
C105 C108 H10A 109.5 . .
C105 C108 H10B 109.5 . .
H10A C108 H10B 109.5 . .
C105 C108 H10C 109.5 . .
H10A C108 H10C 109.5 . .
H10B C108 H10C 109.5 . .
O3 N1 O1 123.0(9) . .
O3 N1 O2 121.4(8) . .
O1 N1 O2 115.6(8) . .
N1 O1 Ag1 101.7(6) . .
N1 O2 Ag4 129.0(5) . .
O6 N2 O5 122.9(11) . .
O6 N2 O4 119.8(10) . .
O5 N2 O4 117.4(9) . .
N2 O4 Ag16 105.8(5) . .
N2 O4 Ag6 122.6(5) . .
Ag16 O4 Ag6 127.7(3) . .
O9 N3 O8 124.3(9) . .
O9 N3 O7 119.3(9) . .
O8 N3 O7 116.4(8) . .
N3 O7 Ag9 106.5(5) . .
N3 O7 Ag15 118.8(5) . .
Ag9 O7 Ag15 130.0(3) . .
O10 N4 O12 122.3(8) . .
O10 N4 O11 120.4(7) . .
O12 N4 O11 117.2(8) . .
O15 N5 O13 123.3(8) . .
O15 N5 O14 119.8(8) . .
O13 N5 O14 116.7(7) . .
O18 N6 O17 121.6(8) . .
O18 N6 O16 120.2(8) . .
O17 N6 O16 118.2(8) . .
N6 O16 Ag15 102.5(5) . 1_545
O19 N7 O21 128(2) . .
O19 N7 O20 112(2) . .
O21 N7 O20 121(2) . .

loop_
_geom_bond_atom_site_label_1
_geom_bond_atom_site_label_2
_geom_bond_distance
_geom_bond_site_symmetry_2
Ag1 C1 2.128(9) .
Ag1 C64 2.139(9) .
Ag1 O1 2.578(8) .
Ag1 Ag14 2.7793(9) .
Ag1 Ag3 2.8639(9) .
Ag1 Ag10 3.0517(9) .
Ag1 Ag13 3.2769(9) .
Ag2 C46 2.343(8) 7_577
Ag2 C1 2.367(8) .
Ag2 C2 2.531(8) .
Ag2 Ag11 3.2708(9) 1_565
Ag2 Ag3 3.2936(9) .
Ag3 C1 2.155(8) .
Ag3 C19 2.223(7) .
Ag3 C20 2.670(7) .
Ag3 Ag7 2.8876(9) .
Ag3 Ag6 3.1096(9) .
Ag3 Ag14 3.2030(10) .
Ag4 C10 2.216(7) .
Ag4 C46 2.378(7) 7_567
Ag4 O2 2.552(6) .
Ag4 C47 2.645(8) 7_567
Ag4 C11 2.672(8) .
Ag4 Ag11 2.8156(9) .
Ag4 Ag5 3.0045(9) .
Ag4 Ag12 3.2683(10) .
Ag5 C10 2.116(8) .
Ag5 C73 2.129(8) .
Ag5 Ag17 2.9159(8) .
Ag5 Ag12 2.9237(9) .
Ag5 Ag6 3.1253(8) .
Ag6 C10 2.299(7) .
Ag6 C19 2.349(7) .
Ag6 O4 2.479(6) .
Ag6 C20 2.582(7) .
Ag6 C11 2.663(8) .
Ag7 C82 2.115(8) .
Ag7 C19 2.137(8) .
Ag7 Ag8 2.9092(8) .
Ag7 Ag14 3.0454(9) .
Ag7 Ag15 3.1180(8) .
Ag8 C100 2.124(8) .
Ag8 C28 2.129(8) .
Ag8 Ag19 2.8525(8) 2_556
Ag8 Ag19 2.9455(9) .
Ag8 Ag9 3.1424(8) .
Ag9 C28 2.308(7) .
Ag9 C37 2.334(8) .
Ag9 O7 2.441(6) .
Ag9 C38 2.536(7) .
Ag9 C29 2.563(8) .
Ag9 Ag18 3.3173(9) 2_566
Ag10 C46 2.237(7) .
Ag10 C64 2.253(7) .
Ag10 C65 2.676(8) .
Ag10 Ag11 2.9752(9) 7_567
Ag11 C55 2.136(9) .
Ag11 C46 2.151(8) 7_567
Ag11 Ag12 2.8317(8) .
Ag11 Ag10 2.9753(9) 7_567
Ag11 Ag2 3.2710(9) 1_545
Ag12 C55 2.133(8) .
Ag12 C73 2.235(7) .
Ag12 C74 2.570(7) .
Ag12 Ag15 3.1144(9) 1_545
Ag12 Ag13 3.2640(9) .
Ag13 C55 2.319(8) .
Ag13 C64 2.345(8) .
Ag13 C56 2.585(9) .
Ag13 C65 2.709(8) .
Ag14 C82 2.236(7) .
Ag14 C64 2.323(7) .
Ag14 C83 2.544(7) .
Ag15 C82 2.297(7) .
Ag15 C73 2.360(7) 1_565
Ag15 O7 2.457(6) .
Ag15 C74 2.582(8) 1_565
Ag15 O16 2.598(6) 1_565
Ag15 C83 2.686(8) .
Ag15 Ag12 3.1144(9) 1_565
Ag16 C91 2.309(8) .
Ag16 C100 2.326(7) .
Ag16 O4 2.469(6) .
Ag16 C101 2.560(8) .
Ag16 C92 2.563(8) .
Ag16 Ag17 3.1268(9) .
Ag16 Ag19 3.3138(9) .
Ag17 C91 2.126(8) .
Ag17 C37 2.126(8) 1_545
Ag17 Ag18 2.8643(8) .
Ag17 Ag18 2.9328(9) 2_556
Ag18 C91 2.203(7) .
Ag18 C37 2.231(7) 2_546
Ag18 C38 2.710(8) 2_546
Ag18 Ag17 2.9329(9) 2_556
Ag18 Ag18 3.2165(14) 2_556
Ag18 Ag9 3.3173(10) 2_546
Ag19 C28 2.222(7) 2_556
Ag19 C100 2.226(7) .
Ag19 Ag8 2.8525(8) 2_556
Ag19 Ag19 3.1999(14) 2_556
C1 C2 1.211(11) .
C2 C3 1.428(12) .
C3 C4 1.364(12) .
C3 C8 1.370(12) .
C4 C5 1.387(12) .
C4 H4 0.9300 .
C5 C6 1.384(15) .
C5 H5 0.9300 .
C6 C7 1.335(15) .
C6 C9 1.524(14) .
C7 C8 1.388(14) .
C7 H7 0.9300 .
C8 H8 0.9300 .
C9 H9A 0.9600 .
C9 H9B 0.9600 .
C9 H9C 0.9600 .
C10 C11 1.219(10) .
C11 C12 1.442(11) .
C12 C17 1.343(13) .
C12 C13 1.367(13) .
C13 C14 1.407(15) .
C13 H13 0.9300 .
C14 C15 1.346(17) .
C14 H14 0.9300 .
C15 C16 1.318(17) .
C15 C18 1.556(15) .
C16 C17 1.369(14) .
C16 H16 0.9300 .
C17 H17 0.9300 .
C18 H18A 0.9600 .
C18 H18B 0.9600 .
C18 H18C 0.9600 .
C19 C20 1.208(10) .
C20 C21 1.454(11) .
C21 C26 1.378(11) .
C21 C22 1.389(11) .
C22 C23 1.396(12) .
C22 H22 0.9300 .
C23 C24 1.364(14) .
C23 H23 0.9300 .
C24 C25 1.360(15) .
C24 C27 1.521(13) .
C25 C26 1.384(12) .
C25 H25 0.9300 .
C26 H26 0.9300 .
C27 H27A 0.9600 .
C27 H27B 0.9600 .
C27 H27C 0.9600 .
C28 C29 1.219(10) .
C28 Ag19 2.222(7) 2_556
C29 C30 1.427(10) .
C30 C31 1.373(11) .
C30 C35 1.381(11) .
C31 C32 1.380(13) .
C31 H31 0.9300 .
C32 C33 1.349(15) .
C32 H32 0.9300 .
C33 C34 1.380(15) .
C33 C36 1.509(14) .
C34 C35 1.394(12) .
C34 H34 0.9300 .
C35 H35 0.9300 .
C36 H36A 0.9600 .
C36 H36B 0.9600 .
C36 H36C 0.9600 .
C37 C38 1.208(10) .
C37 Ag17 2.126(8) 1_565
C37 Ag18 2.231(7) 2_566
C38 C39 1.458(11) .
C38 Ag18 2.710(7) 2_566
C39 C40 1.371(11) .
C39 C44 1.378(11) .
C40 C41 1.400(13) .
C40 H40 0.9300 .
C41 C42 1.366(15) .
C41 H41 0.9300 .
C42 C43 1.364(15) .
C42 C45 1.537(13) .
C43 C44 1.384(13) .
C43 H43 0.9300 .
C44 H44 0.9300 .
C45 H45A 0.9600 .
C45 H45B 0.9600 .
C45 H45C 0.9600 .
C46 C47 1.217(10) .
C46 Ag11 2.150(8) 7_567
C46 Ag2 2.343(8) 7_577
C46 Ag4 2.378(7) 7_567
C47 C48 1.421(12) .
C47 Ag4 2.645(8) 7_567
C48 C49 1.353(13) .
C48 C53 1.377(14) .
C49 C50 1.382(14) .
C49 H49 0.9300 .
C50 C51 1.337(18) .
C50 H50 0.9300 .
C51 C52 1.385(19) .
C51 C54 1.540(16) .
C52 C53 1.374(17) .
C52 H52 0.9300 .
C53 H53 0.9300 .
C54 H54A 0.9600 .
C54 H54B 0.9600 .
C54 H54C 0.9600 .
C55 C56 1.202(11) .
C56 C57 1.432(12) .
C57 C58 1.378(12) .
C57 C62 1.392(12) .
C58 C59 1.383(14) .
C58 H58 0.9300 .
C59 C60 1.346(16) .
C59 H59 0.9300 .
C60 C61 1.350(17) .
C60 C63 1.523(15) .
C61 C62 1.397(15) .
C61 H61 0.9300 .
C62 H62 0.9300 .
C63 H63A 0.9600 .
C63 H63B 0.9600 .
C63 H63C 0.9600 .
C64 C65 1.235(10) .
C65 C66 1.439(11) .
C66 C67 1.348(12) .
C66 C71 1.350(12) .
C67 C68 1.382(14) .
C67 H67 0.9300 .
C68 C69 1.336(15) .
C68 H68 0.9300 .
C69 C70 1.342(14) .
C69 C72 1.514(13) .
C70 C71 1.379(13) .
C70 H70 0.9300 .
C71 H71 0.9300 .
C72 H72A 0.9600 .
C72 H72B 0.9600 .
C72 H72C 0.9600 .
C73 C74 1.223(10) .
C73 Ag15 2.360(7) 1_545
C74 C75 1.462(11) .
C74 Ag15 2.582(7) 1_545
C75 C80 1.375(11) .
C75 C76 1.376(11) .
C76 C77 1.394(12) .
C76 H76 0.9300 .
C77 C78 1.371(13) .
C77 H77 0.9300 .
C78 C79 1.365(13) .
C78 C81 1.522(12) .
C79 C80 1.386(12) .
C79 H79 0.9300 .
C80 H80 0.9300 .
C81 H81A 0.9600 .
C81 H81B 0.9600 .
C81 H81C 0.9600 .
C82 C83 1.217(10) .
C83 C84 1.432(10) .
C84 C89 1.370(11) .
C84 C85 1.373(11) .
C85 C86 1.359(13) .
C85 H85 0.9300 .
C86 C87 1.350(15) .
C86 H86 0.9300 .
C87 C88 1.372(14) .
C87 C90 1.527(14) .
C88 C89 1.381(12) .
C88 H88 0.9300 .
C89 H89 0.9300 .
C90 H90A 0.9600 .
C90 H90B 0.9600 .
C90 H90C 0.9600 .
C91 C92 1.211(10) .
C92 C93 1.441(11) .
C93 C98 1.379(11) .
C93 C94 1.384(12) .
C94 C95 1.386(14) .
C94 H94 0.9300 .
C95 C96 1.348(16) .
C95 H95 0.9300 .
C96 C97 1.368(16) .
C96 C99 1.533(15) .
C97 C98 1.377(13) .
C97 H97 0.9300 .
C98 H98 0.9300 .
C99 H99A 0.9600 .
C99 H99B 0.9600 .
C99 H99C 0.9600 .
C100 C101 1.221(10) .
C101 C102 1.435(11) .
C102 C103 1.382(11) .
C102 C107 1.391(10) .
C103 C104 1.382(11) .
C103 H103 0.9300 .
C104 C105 1.367(13) .
C104 H104 0.9300 .
C105 C106 1.378(13) .
C105 C108 1.525(13) .
C106 C107 1.385(12) .
C106 H106 0.9300 .
C107 H107 0.9300 .
C108 H10A 0.9600 .
C108 H10B 0.9600 .
C108 H10C 0.9600 .
N1 O3 1.213(9) .
N1 O1 1.227(9) .
N1 O2 1.262(9) .
N2 O6 1.209(9) .
N2 O5 1.218(9) .
N2 O4 1.255(9) .
N3 O9 1.200(9) .
N3 O8 1.225(9) .
N3 O7 1.275(9) .
N4 O10 1.227(8) .
N4 O12 1.240(8) .
N4 O11 1.249(8) .
N5 O15 1.219(8) .
N5 O13 1.221(9) .
N5 O14 1.259(8) .
N6 O18 1.230(8) .
N6 O17 1.231(8) .
N6 O16 1.265(8) .
O16 Ag15 2.598(6) 1_545
N7 O19 1.115(16) .
N7 O21 1.197(15) .
N7 O20 1.243(16) .
